data_2218253
loop_
_publ_author_name
'Akkurt, Mehmet'
'Yal\,c\?in, \,Serife P\?inar'
'Asiri, Abdullah Mohamed'
'B\"uy\"ukg\"ung\"or, Orhan'

_publ_section_title
;Diethyl
 5-[(2-hydroxy-1-naphthyl)methylideneamino]-3-methylthiophene-2,4-dicarboxylate
;
_journal_coeditor_code SJ2483
_journal_issue 5
_journal_name_full 'Acta Crystallographica Section E'
_journal_page_first o923
_journal_paper_doi 10.1107/S1600536808011628
_journal_volume 64
_journal_year 2008
_chemical_formula_iupac 'C22 H21 N O5 S'
_chemical_formula_moiety 'C22 H21 N O5 S'
_chemical_formula_sum 'C22 H21 N O5 S'
_chemical_formula_weight 411.47
_chemical_name_systematic
;Diethyl
5-[(2-hydroxy-1-naphthyl)methylideneamino]-3-methylthiophene-2,4-dicarboxylate
;
_space_group_IT_number 2
_symmetry_cell_setting triclinic
_symmetry_space_group_name_Hall '-P 1'
_symmetry_space_group_name_H-M 'P -1'
_atom_sites_solution_hydrogens geom
_atom_sites_solution_primary direct
_atom_sites_solution_secondary difmap
_cell_angle_alpha 61.594(3)
_cell_angle_beta 79.489(3)
_cell_angle_gamma 89.334(3)
_cell_formula_units_Z 2
_cell_length_a 8.7111(4)
_cell_length_b 11.5319(5)
_cell_length_c 11.9778(5)
_cell_measurement_reflns_used 18909
_cell_measurement_temperature 293(2)
_cell_measurement_theta_max 27.98
_cell_measurement_theta_min 1.97
_cell_volume 1036.67(9)
_computing_cell_refinement 'X-AREA (Stoe & Cie, 2002)'
_computing_data_collection 'X-AREA (Stoe & Cie, 2002)'
_computing_data_reduction 'X-RED32 (Stoe & Cie, 2002)'
_computing_molecular_graphics 'ORTEP-3 for Windows (Farrugia, 1997)'
_computing_publication_material 'WinGX (Farrugia, 1999)'
_computing_structure_refinement 'SHELXL97 (Sheldrick, 2008)'
_computing_structure_solution 'SHELXS97 (Sheldrick, 2008)'
_diffrn_ambient_temperature 293(2)
_diffrn_detector_area_resol_mean 6.67
_diffrn_measured_fraction_theta_full 0.995
_diffrn_measured_fraction_theta_max 0.995
_diffrn_measurement_device '2-circle goniometer'
_diffrn_measurement_device_type 'Stoe IPDS-2'
_diffrn_measurement_method \w
_diffrn_radiation_monochromator 'plane graphite'
_diffrn_radiation_type 'Mo K\a'
_diffrn_radiation_wavelength 0.71073
_diffrn_reflns_av_R_equivalents 0.0293
_diffrn_reflns_av_sigmaI/netI 0.0192
_diffrn_reflns_limit_h_max 10
_diffrn_reflns_limit_h_min -10
_diffrn_reflns_limit_k_max 14
_diffrn_reflns_limit_k_min -14
_diffrn_reflns_limit_l_max 14
_diffrn_reflns_limit_l_min -14
_diffrn_reflns_number 18909
_diffrn_reflns_reduction_process
;
;
_diffrn_reflns_theta_full 26.00
_diffrn_reflns_theta_max 26.00
_diffrn_reflns_theta_min 1.97
_diffrn_standards_number 0
_exptl_absorpt_coefficient_mu 0.189
_exptl_absorpt_correction_T_max 0.981
_exptl_absorpt_correction_T_min 0.890
_exptl_absorpt_correction_type integration
_exptl_absorpt_process_details '(X-RED32; Stoe & Cie)'
_exptl_crystal_colour orange
_exptl_crystal_density_diffrn 1.318
_exptl_crystal_density_method 'Not Measured'
_exptl_crystal_description plate
_exptl_crystal_F_000 432
_exptl_crystal_size_max 0.630
_exptl_crystal_size_mid 0.380
_exptl_crystal_size_min 0.100
_refine_diff_density_max 0.292
_refine_diff_density_min -0.155
_refine_ls_extinction_method none
_refine_ls_goodness_of_fit_ref 1.061
_refine_ls_hydrogen_treatment constr
_refine_ls_matrix_type full
_refine_ls_number_parameters 265
_refine_ls_number_reflns 4047
_refine_ls_number_restraints 0
_refine_ls_restrained_S_all 1.061
_refine_ls_R_factor_all 0.0498
_refine_ls_R_factor_gt 0.0398
_refine_ls_shift/su_max_lt 0.001
_refine_ls_shift/su_mean <0.001
_refine_ls_structure_factor_coef Fsqd
_refine_ls_weighting_details 'calc w=1/[\s^2^(Fo^2^)+(0.064P)^2^+0.1098P] where P=(Fo^2^+2Fc^2^)/3'
_refine_ls_weighting_scheme calc
_refine_ls_wR_factor_gt 0.1057
_refine_ls_wR_factor_ref 0.1107
_reflns_number_gt 3397
_reflns_number_total 4047
_reflns_threshold_expression I>2\s(I)
_cod_data_source_file sj2483.cif
_cod_data_source_block I
_cod_database_code 2218253
_cod_database_fobs_code 2218253

loop_
_symmetry_equiv_pos_site_id
_symmetry_equiv_pos_as_xyz
1 x,y,z
2 -x,-y,-z

loop_
_atom_site_aniso_label
_atom_site_aniso_U_11
_atom_site_aniso_U_22
_atom_site_aniso_U_33
_atom_site_aniso_U_12
_atom_site_aniso_U_13
_atom_site_aniso_U_23
S1 0.0542(2) 0.0489(2) 0.0479(2) -0.0031(2) -0.0107(2) -0.0236(2)
O1 0.0637(8) 0.0669(8) 0.0435(6) -0.0065(6) -0.0077(5) -0.0228(5)
O2 0.1077(12) 0.0840(10) 0.0569(7) -0.0006(9) -0.0050(7) -0.0456(7)
O3 0.0824(9) 0.0577(7) 0.0464(6) -0.0033(6) -0.0131(6) -0.0232(5)
O4 0.1040(12) 0.0666(9) 0.0921(11) -0.0283(8) -0.0127(9) -0.0402(8)
O5 0.0825(10) 0.0542(7) 0.0677(8) -0.0158(7) -0.0004(7) -0.0246(6)
N1 0.0443(7) 0.0495(7) 0.0475(7) 0.0003(6) -0.0099(5) -0.0270(6)
C1 0.0424(8) 0.0458(8) 0.0438(7) 0.0014(6) -0.0079(6) -0.0234(6)
C2 0.0380(7) 0.0451(8) 0.0457(7) 0.0024(6) -0.0078(6) -0.0240(6)
C3 0.0447(8) 0.0520(9) 0.0481(8) 0.0033(7) -0.0074(6) -0.0236(7)
C4 0.0533(10) 0.0517(9) 0.0542(9) -0.0063(7) -0.0023(7) -0.0174(8)
C5 0.0476(9) 0.0517(9) 0.0710(10) -0.0073(7) -0.0068(8) -0.0291(8)
C6 0.0413(8) 0.0500(9) 0.0604(9) 0.0019(7) -0.0104(7) -0.0313(8)
C7 0.0524(10) 0.0669(11) 0.0770(12) -0.0012(8) -0.0186(8) -0.0459(10)
C8 0.0705(12) 0.0781(13) 0.0631(11) 0.0009(10) -0.0218(9) -0.0447(10)
C9 0.0693(12) 0.0675(11) 0.0502(9) -0.0004(9) -0.0131(8) -0.0303(8)
C10 0.0546(9) 0.0548(9) 0.0484(8) -0.0041(7) -0.0087(7) -0.0273(7)
C11 0.0382(7) 0.0459(8) 0.0514(8) 0.0037(6) -0.0099(6) -0.0281(7)
C12 0.0408(8) 0.0466(8) 0.0491(8) 0.0033(6) -0.0097(6) -0.0265(7)
C13 0.0434(8) 0.0513(8) 0.0511(8) 0.0048(7) -0.0107(6) -0.0305(7)
C14 0.0470(8) 0.0513(9) 0.0608(9) 0.0061(7) -0.0149(7) -0.0350(8)
C15 0.0479(9) 0.0466(8) 0.0643(10) 0.0032(7) -0.0131(7) -0.0321(8)
C16 0.0669(11) 0.0694(12) 0.0754(12) -0.0004(9) -0.0208(9) -0.0468(10)
C17 0.0555(10) 0.0647(11) 0.0516(9) 0.0015(8) -0.0124(7) -0.0340(8)
C18 0.144(2) 0.0779(15) 0.0481(10) -0.0184(15) -0.0121(12) -0.0198(10)
C19 0.186(4) 0.0726(17) 0.0824(17) -0.0039(19) -0.0425(19) -0.0114(13)
C20 0.0577(10) 0.0493(9) 0.0721(11) 0.0000(8) -0.0081(8) -0.0314(9)
C21 0.110(2) 0.0604(13) 0.0830(15) -0.0210(13) 0.0127(13) -0.0261(11)
C22 0.163(3) 0.099(2) 0.0858(18) -0.027(2) 0.0238(19) -0.0308(16)

loop_
_atom_site_type_symbol
_atom_site_label
_atom_site_fract_x
_atom_site_fract_y
_atom_site_fract_z
_atom_site_U_iso_or_equiv
_atom_site_thermal_displace_type
_atom_site_calc_flag
_atom_site_refinement_flags
_atom_site_occupancy
S S1 0.49573(5) 0.76909(4) 0.39643(4) 0.05010(10) Uani . . 1.000
O O1 0.14230(15) 0.32467(13) 0.72848(10) 0.0600(4) Uani . . 1.000
O O2 0.3809(2) 0.60637(15) 0.86430(13) 0.0796(6) Uani . . 1.000
O O3 0.40230(17) 0.44308(13) 0.81405(11) 0.0629(4) Uani . . 1.000
O O4 0.7590(2) 1.03239(15) 0.40759(16) 0.0874(6) Uani . . 1.000
O O5 0.70559(18) 0.99593(13) 0.25144(13) 0.0721(5) Uani . . 1.000
N N1 0.31832(15) 0.53737(13) 0.57083(12) 0.0454(4) Uani . . 1.000
C C1 0.27937(17) 0.52740(15) 0.47657(14) 0.0433(4) Uani . . 1.000
C C2 0.17178(17) 0.42282(15) 0.49800(14) 0.0421(4) Uani . . 1.000
C C3 0.10639(19) 0.32652(16) 0.62436(15) 0.0488(5) Uani . . 1.000
C C4 -0.0033(2) 0.22477(18) 0.64652(17) 0.0576(5) Uani . . 1.000
C C5 -0.0463(2) 0.21932(18) 0.54624(18) 0.0576(5) Uani . . 1.000
C C6 0.01516(18) 0.31457(16) 0.41623(16) 0.0485(5) Uani . . 1.000
C C7 -0.0334(2) 0.30932(19) 0.31243(19) 0.0599(6) Uani . . 1.000
C C8 0.0266(2) 0.4000(2) 0.18768(19) 0.0648(7) Uani . . 1.000
C C9 0.1389(2) 0.4991(2) 0.16108(17) 0.0613(6) Uani . . 1.000
C C10 0.1874(2) 0.50831(17) 0.25911(15) 0.0517(5) Uani . . 1.000
C C11 0.12654(17) 0.41718(15) 0.39031(14) 0.0431(4) Uani . . 1.000
C C12 0.41757(18) 0.64162(15) 0.54888(14) 0.0440(5) Uani . . 1.000
C C13 0.46275(18) 0.66050(16) 0.64435(15) 0.0460(5) Uani . . 1.000
C C14 0.56177(19) 0.77890(16) 0.59411(16) 0.0491(5) Uani . . 1.000
C C15 0.59028(19) 0.84540(16) 0.46218(17) 0.0504(5) Uani . . 1.000
C C16 0.6309(2) 0.8209(2) 0.6770(2) 0.0646(7) Uani . . 1.000
C C17 0.4107(2) 0.56996(18) 0.78467(16) 0.0545(6) Uani . . 1.000
C C18 0.3541(4) 0.3472(2) 0.9500(2) 0.0952(9) Uani . . 1.000
C C19 0.3661(5) 0.2151(3) 0.9659(3) 0.1222(16) Uani . . 1.000
C C20 0.6929(2) 0.96689(18) 0.37492(19) 0.0595(6) Uani . . 1.000
C C21 0.8094(3) 1.1108(2) 0.1560(2) 0.0924(9) Uani . . 1.000
C C22 0.8308(5) 1.1111(3) 0.0332(3) 0.1284(13) Uani . . 1.000
H H1 0.32280 0.59040 0.39190 0.0520 Uiso calc R 1.000
H H1A 0.20650 0.38710 0.70570 0.0900 Uiso calc R 1.000
H H4 -0.04630 0.16100 0.73100 0.0690 Uiso calc R 1.000
H H5 -0.11820 0.15120 0.56310 0.0690 Uiso calc R 1.000
H H7 -0.10780 0.24260 0.32990 0.0720 Uiso calc R 1.000
H H8 -0.00720 0.39580 0.12030 0.0780 Uiso calc R 1.000
H H9 0.18160 0.56000 0.07550 0.0730 Uiso calc R 1.000
H H10 0.26200 0.57600 0.23900 0.0620 Uiso calc R 1.000
H H16A 0.67860 0.74820 0.73720 0.0970 Uiso calc R 1.000
H H16B 0.54950 0.84730 0.72380 0.0970 Uiso calc R 1.000
H H16C 0.70860 0.89400 0.62290 0.0970 Uiso calc R 1.000
H H18A 0.42060 0.36170 0.99980 0.1140 Uiso calc R 1.000
H H18B 0.24680 0.35730 0.98170 0.1140 Uiso calc R 1.000
H H19A 0.33970 0.15150 1.05640 0.1830 Uiso calc R 1.000
H H19B 0.47130 0.20690 0.93080 0.1830 Uiso calc R 1.000
H H19C 0.29510 0.19930 0.92100 0.1830 Uiso calc R 1.000
H H21A 0.90960 1.10730 0.18150 0.1110 Uiso calc R 1.000
H H21B 0.76440 1.19080 0.14860 0.1110 Uiso calc R 1.000
H H22A 0.91040 1.17940 -0.02880 0.1920 Uiso calc R 1.000
H H22B 0.73400 1.12730 0.00280 0.1920 Uiso calc R 1.000
H H22C 0.86210 1.02680 0.04420 0.1920 Uiso calc R 1.000

loop_
_atom_type_symbol
_atom_type_description
_atom_type_scat_dispersion_real
_atom_type_scat_dispersion_imag
_atom_type_scat_source
S S 0.1246 0.1234 'International Tables Vol C Tables 4.2.6.8 and 6.1.1.4'
O O 0.0106 0.0060 'International Tables Vol C Tables 4.2.6.8 and 6.1.1.4'
N N 0.0061 0.0033 'International Tables Vol C Tables 4.2.6.8 and 6.1.1.4'
H H 0.0000 0.0000 'International Tables Vol C Tables 4.2.6.8 and 6.1.1.4'
C C 0.0033 0.0016 'International Tables Vol C Tables 4.2.6.8 and 6.1.1.4'

loop_
_exptl_crystal_face_index_h
_exptl_crystal_face_index_k
_exptl_crystal_face_index_l
_exptl_crystal_face_perp_dist
0 -1 0 0.0460
0 1 0 0.0510
0 1 1 0.1520
0 -1 -1 0.1860
3 1 -8 0.2530
4 -4 -1 0.3370
0 1 -2 0.1730
0 -3 -5 0.2060
1 4 3 0.1850
-3 -2 -5 0.2910
-2 -1 -2 0.2950
3 4 0 0.2100
-5 -1 -1 0.2610
-2 5 2 0.1780
1 4 0 0.0780
3 5 1 0.1990
6 -3 1 0.3500

loop_
_geom_angle_atom_site_label_1
_geom_angle_atom_site_label_2
_geom_angle_atom_site_label_3
_geom_angle
_geom_angle_publ_flag
C12 S1 C15 90.91(9) no
C17 O3 C18 116.55(16) no
C20 O5 C21 116.42(17) no
C3 O1 H1A 109.00 no
C1 N1 C12 121.62(14) no
N1 C1 C2 122.21(14) no
C1 C2 C11 120.78(14) no
C3 C2 C11 119.38(16) no
C1 C2 C3 119.82(15) no
O1 C3 C2 123.00(17) no
C2 C3 C4 120.20(16) no
O1 C3 C4 116.80(15) no
C3 C4 C5 120.63(17) no
C4 C5 C6 121.71(19) no
C5 C6 C11 119.22(16) no
C7 C6 C11 119.68(16) no
C5 C6 C7 121.10(18) no
C6 C7 C8 121.1(2) no
C7 C8 C9 119.68(19) no
C8 C9 C10 120.87(17) no
C9 C10 C11 121.34(18) no
C2 C11 C6 118.85(14) no
C6 C11 C10 117.30(15) no
C2 C11 C10 123.85(16) no
S1 C12 N1 123.46(12) no
S1 C12 C13 111.39(13) no
N1 C12 C13 125.11(14) no
C12 C13 C14 113.15(14) no
C12 C13 C17 123.98(17) no
C14 C13 C17 122.84(16) no
C13 C14 C16 123.87(16) no
C15 C14 C16 124.86(18) no
C13 C14 C15 111.23(16) no
S1 C15 C14 113.31(15) no
C14 C15 C20 127.68(18) no
S1 C15 C20 118.98(14) no
O2 C17 O3 123.34(17) no
O3 C17 C13 112.87(16) no
O2 C17 C13 123.8(2) no
O3 C18 C19 109.3(2) no
O4 C20 O5 123.28(19) no
O5 C20 C15 111.10(18) no
O4 C20 C15 125.61(19) no
O5 C21 C22 108.0(2) no
N1 C1 H1 119.00 no
C2 C1 H1 119.00 no
C3 C4 H4 120.00 no
C5 C4 H4 120.00 no
C4 C5 H5 119.00 no
C6 C5 H5 119.00 no
C6 C7 H7 119.00 no
C8 C7 H7 119.00 no
C7 C8 H8 120.00 no
C9 C8 H8 120.00 no
C8 C9 H9 120.00 no
C10 C9 H9 120.00 no
C9 C10 H10 119.00 no
C11 C10 H10 119.00 no
C14 C16 H16A 109.00 no
C14 C16 H16B 109.00 no
C14 C16 H16C 110.00 no
H16A C16 H16B 109.00 no
H16A C16 H16C 110.00 no
H16B C16 H16C 109.00 no
O3 C18 H18A 110.00 no
O3 C18 H18B 110.00 no
C19 C18 H18A 110.00 no
C19 C18 H18B 110.00 no
H18A C18 H18B 108.00 no
C18 C19 H19A 109.00 no
C18 C19 H19B 109.00 no
C18 C19 H19C 109.00 no
H19A C19 H19B 110.00 no
H19A C19 H19C 109.00 no
H19B C19 H19C 109.00 no
O5 C21 H21A 110.00 no
O5 C21 H21B 110.00 no
C22 C21 H21A 110.00 no
C22 C21 H21B 110.00 no
H21A C21 H21B 108.00 no
C21 C22 H22A 109.00 no
C21 C22 H22B 109.00 no
C21 C22 H22C 109.00 no
H22A C22 H22B 109.00 no
H22A C22 H22C 109.00 no
H22B C22 H22C 109.00 no

loop_
_geom_bond_atom_site_label_1
_geom_bond_atom_site_label_2
_geom_bond_distance
_geom_bond_publ_flag
S1 C12 1.7247(16) no
S1 C15 1.728(2) no
O1 C3 1.331(2) no
O2 C17 1.201(3) no
O3 C17 1.332(3) no
O3 C18 1.449(2) no
O4 C20 1.195(3) no
O5 C20 1.335(2) no
O5 C21 1.445(3) no
O1 H1A 0.8200 no
N1 C12 1.379(2) no
N1 C1 1.291(2) no
C1 C2 1.429(2) no
C2 C3 1.396(2) no
C2 C11 1.445(2) no
C3 C4 1.413(3) no
C4 C5 1.350(3) no
C5 C6 1.414(3) no
C6 C11 1.416(3) no
C6 C7 1.412(3) no
C7 C8 1.357(3) no
C8 C9 1.389(3) no
C9 C10 1.367(3) no
C10 C11 1.412(2) no
C12 C13 1.383(2) no
C13 C17 1.478(2) no
C13 C14 1.424(3) no
C14 C15 1.362(2) no
C14 C16 1.505(3) no
C15 C20 1.466(3) no
C18 C19 1.448(5) no
C21 C22 1.447(4) no
C1 H1 0.9300 no
C4 H4 0.9300 no
C5 H5 0.9300 no
C7 H7 0.9300 no
C8 H8 0.9300 no
C9 H9 0.9300 no
C10 H10 0.9300 no
C16 H16A 0.9600 no
C16 H16B 0.9600 no
C16 H16C 0.9600 no
C18 H18A 0.9700 no
C18 H18B 0.9700 no
C19 H19A 0.9600 no
C19 H19B 0.9600 no
C19 H19C 0.9600 no
C21 H21A 0.9700 no
C21 H21B 0.9700 no
C22 H22A 0.9600 no
C22 H22B 0.9600 no
C22 H22C 0.9600 no

loop_
_geom_contact_atom_site_label_1
_geom_contact_atom_site_label_2
_geom_contact_distance
_geom_contact_site_symmetry_2
_geom_contact_publ_flag
S1 O5 2.7985(16) . no
S1 C2 3.6620(17) 2_666 no
S1 C3 3.6260(18) 2_666 no
S1 H1 2.5900 . no
O1 O3 3.209(2) . no
O1 N1 2.561(2) . no
O2 C16 2.993(3) . no
O3 N1 2.8195(18) . no
O3 O1 3.209(2) . no
O4 C16 2.978(3) . no
O4 C7 3.269(3) 1_665 no
O5 S1 2.7985(16) . no
O1 H19C 2.6600 . no
O2 H18A 2.5600 . no
O2 H21B 2.6000 2_676 no
O2 H9 2.6100 1_556 no
O2 H16A 2.8300 . no
O2 H18A 2.7200 2_667 no
O2 H16B 2.7300 . no
O2 H18B 2.6900 . no
O3 H1A 2.5800 . no
O3 H10 2.9100 2_666 no
O4 H7 2.3700 1_665 no
O4 H21A 2.5100 . no
O4 H21B 2.7400 . no
O4 H16C 2.2500 . no
O5 H16B 2.9100 2_676 no
N1 O1 2.561(2) . no
N1 O3 2.8195(18) . no
N1 C6 3.369(2) 2_566 no
N1 H1A 1.8300 . no
C1 C6 3.531(3) 2_566 no
C1 C12 3.319(2) 2_666 no
C1 C5 3.469(3) 2_566 no
C2 C11 3.594(2) 2_566 no
C2 C15 3.592(3) 2_666 no
C2 S1 3.6620(17) 2_666 no
C2 C2 3.469(2) 2_566 no
C3 C11 3.519(3) 2_566 no
C3 C15 3.581(3) 2_666 no
C3 S1 3.6260(18) 2_666 no
C4 C20 3.523(3) 2_666 no
C5 C1 3.469(3) 2_566 no
C6 N1 3.369(2) 2_566 no
C6 C1 3.531(3) 2_566 no
C7 O4 3.269(3) 1_445 no
C11 C3 3.519(3) 2_566 no
C11 C14 3.487(2) 2_666 no
C11 C2 3.594(2) 2_566 no
C12 C1 3.319(2) 2_666 no
C14 C11 3.487(2) 2_666 no
C15 C2 3.592(3) 2_666 no
C15 C3 3.581(3) 2_666 no
C16 O2 2.993(3) . no
C16 O4 2.978(3) . no
C20 C4 3.523(3) 2_666 no
C1 H10 2.6600 . no
C1 H1A 2.3900 . no
C8 H18B 3.0700 1_554 no
C8 H16A 3.1000 2_666 no
C9 H16A 3.0700 2_666 no
C10 H1 2.6400 . no
C12 H1A 3.0200 . no
C17 H16A 2.9200 . no
C20 H16C 2.7100 . no
C20 H16B 2.9700 2_676 no
H1 S1 2.5900 . no
H1 C10 2.6400 . no
H1 H10 2.0800 . no
H1A O3 2.5800 . no
H1A N1 1.8300 . no
H1A C1 2.3900 . no
H1A C12 3.0200 . no
H5 H7 2.4600 . no
H7 O4 2.3700 1_445 no
H7 H5 2.4600 . no
H9 O2 2.6100 1_554 no
H10 C1 2.6600 . no
H10 H1 2.0800 . no
H10 O3 2.9100 2_666 no
H16A O2 2.8300 . no
H16A C17 2.9200 . no
H16A C8 3.1000 2_666 no
H16A C9 3.0700 2_666 no
H16B O2 2.7300 . no
H16B O5 2.9100 2_676 no
H16B C20 2.9700 2_676 no
H16C O4 2.2500 . no
H16C C20 2.7100 . no
H18A O2 2.5600 . no
H18A O2 2.7200 2_667 no
H18B O2 2.6900 . no
H18B C8 3.0700 1_556 no
H19B H22B 2.6000 1_546 no
H19C O1 2.6600 . no
H21A O4 2.5100 . no
H21B O4 2.7400 . no
H21B O2 2.6000 2_676 no
H22B H19B 2.6000 1_564 no

loop_
_geom_hbond_atom_site_label_D
_geom_hbond_atom_site_label_H
_geom_hbond_atom_site_label_A
_geom_hbond_site_symmetry_A
_geom_hbond_distance_DH
_geom_hbond_distance_HA
_geom_hbond_distance_DA
_geom_hbond_angle_DHA
_geom_hbond_publ_flag
O1 H1A O3 . 0.82 2.58 3.209(2) 135 yes
O1 H1A N1 . 0.82 1.83 2.561(2) 147 yes
C1 H1 S1 . 0.93 2.59 3.0263(18) 109 yes
C7 H7 O4 1_445 0.93 2.37 3.269(3) 163 yes
C16 H16C O4 . 0.96 2.25 2.978(3) 132 yes
C21 H21B O2 2_676 0.97 2.60 3.565(3) 175 yes

loop_
_geom_torsion_atom_site_label_1
_geom_torsion_atom_site_label_2
_geom_torsion_atom_site_label_3
_geom_torsion_atom_site_label_4
_geom_torsion
_geom_torsion_publ_flag
C15 S1 C12 C13 0.71(14) no
C12 S1 C15 C14 -1.17(15) no
C12 S1 C15 C20 176.74(16) no
C15 S1 C12 N1 178.59(15) no
C18 O3 C17 O2 0.1(3) no
C17 O3 C18 C19 -174.4(3) no
C18 O3 C17 C13 179.2(2) no
C21 O5 C20 C15 -177.41(18) no
C20 O5 C21 C22 169.1(2) no
C21 O5 C20 O4 2.0(3) no
C12 N1 C1 C2 -177.45(16) no
C1 N1 C12 C13 178.89(17) no
C1 N1 C12 S1 1.3(2) no
N1 C1 C2 C11 177.84(16) no
N1 C1 C2 C3 -0.6(3) no
C1 C2 C3 C4 178.30(17) no
C11 C2 C3 C4 -0.2(3) no
C1 C2 C3 O1 -1.7(3) no
C11 C2 C3 O1 179.81(17) no
C1 C2 C11 C6 -177.67(16) no
C1 C2 C11 C10 2.6(3) no
C3 C2 C11 C10 -178.99(17) no
C3 C2 C11 C6 0.8(2) no
O1 C3 C4 C5 180.00(19) no
C2 C3 C4 C5 0.0(3) no
C3 C4 C5 C6 -0.4(3) no
C4 C5 C6 C11 1.0(3) no
C4 C5 C6 C7 -178.60(19) no
C5 C6 C11 C2 -1.2(3) no
C7 C6 C11 C10 -1.8(3) no
C5 C6 C11 C10 178.60(17) no
C5 C6 C7 C8 -179.4(2) no
C7 C6 C11 C2 178.44(17) no
C11 C6 C7 C8 1.0(3) no
C6 C7 C8 C9 0.7(3) no
C7 C8 C9 C10 -1.5(3) no
C8 C9 C10 C11 0.6(3) no
C9 C10 C11 C6 1.0(3) no
C9 C10 C11 C2 -179.21(18) no
S1 C12 C13 C14 -0.1(2) no
N1 C12 C13 C17 0.3(3) no
N1 C12 C13 C14 -177.96(16) no
S1 C12 C13 C17 178.14(15) no
C17 C13 C14 C15 -179.04(17) no
C12 C13 C14 C16 -178.26(17) no
C12 C13 C14 C15 -0.7(2) no
C17 C13 C14 C16 3.4(3) no
C14 C13 C17 O3 -143.40(18) no
C12 C13 C17 O2 -142.4(2) no
C14 C13 C17 O2 35.7(3) no
C12 C13 C17 O3 38.5(2) no
C13 C14 C15 C20 -176.40(18) no
C16 C14 C15 S1 178.78(15) no
C16 C14 C15 C20 1.1(3) no
C13 C14 C15 S1 1.3(2) no
C14 C15 C20 O5 173.23(19) no
S1 C15 C20 O4 176.31(18) no
S1 C15 C20 O5 -4.4(2) no
C14 C15 C20 O4 -6.1(3) no

loop_
_cod_related_entry_id
_cod_related_entry_database
_cod_related_entry_code
1 ChemSpider 30655481
